data_4065229
loop_
_publ_author_name
'Hoyte, Sarah A.'
'Spencer, John L.'

_publ_section_title
;
 Mono- and Diphosphine Platinum(0) Complexes of Methylenecyclopropane,
 Bicyclopropylidene, and Allylidenecyclopropane
;
_journal_issue 20
_journal_name_full Organometallics
_journal_page_first 5415
_journal_paper_doi 10.1021/om200630z
_journal_volume 30
_journal_year 2011
_chemical_formula_moiety 'C33 H34 P2 Pt'
_chemical_formula_sum 'C33 H34 P2 Pt'
_chemical_formula_weight 687.63
_chemical_name_systematic
;
 ? 
;
_space_group_crystal_system monoclinic
_space_group_IT_number 14
_space_group_name_Hall '-P 2yn'
_space_group_name_H-M_alt 'P 1 21/n 1'
_symmetry_space_group_name_Hall '-P 2yn'
_symmetry_space_group_name_H-M 'P 1 21/n 1'
_atom_sites_solution_hydrogens geom
_atom_sites_solution_primary direct
_atom_sites_solution_secondary difmap
_audit_creation_date 2011-02-17
_audit_creation_method
;
  Olex2 1.1
  (compiled 2010.09.30 svn.r1450, GUI svn.r3284)
;
_cell_angle_alpha 90.00
_cell_angle_beta 106.904(2)
_cell_angle_gamma 90.00
_cell_formula_units_Z 4
_cell_length_a 16.8042(6)
_cell_length_b 9.6338(3)
_cell_length_c 17.7241(6)
_cell_measurement_reflns_used 9751
_cell_measurement_temperature 119(2)
_cell_measurement_theta_max 32.35
_cell_measurement_theta_min 2.40
_cell_volume 2745.35(16)
_computing_data_reduction 'SAINT v7.53A (Bruker, 2008)'
_computing_molecular_graphics
;
O. V. Dolomanov, L. J. Bourhis, R. J. Gildea, J. A. K. Howard and H. Puschmann,
OLEX2: a complete structure solution, refinement and analysis program.
J. Appl. Cryst. (2009). 42, 339-341.
;
_computing_publication_material
;
O. V. Dolomanov, L. J. Bourhis, R. J. Gildea, J. A. K. Howard and H. Puschmann,
OLEX2: a complete structure solution, refinement and analysis program.
J. Appl. Cryst. (2009). 42, 339-341.
;
_computing_structure_refinement 'SHELXL-97 (Sheldrick, 1997)'
_computing_structure_solution 'SHELXS-97 (Sheldrick, 1990)'
_diffrn_ambient_temperature 119.0
_diffrn_measured_fraction_theta_full 0.999
_diffrn_measured_fraction_theta_max 0.870
_diffrn_measurement_device_type 'Bruker APEX-II CCD'
_diffrn_measurement_method '\f and \w scans'
_diffrn_radiation_monochromator graphite
_diffrn_radiation_source 'fine-focus sealed tube'
_diffrn_radiation_type MoK\a
_diffrn_radiation_wavelength 0.71073
_diffrn_reflns_av_R_equivalents 0.0539
_diffrn_reflns_av_unetI/netI 0.0426
_diffrn_reflns_limit_h_max 27
_diffrn_reflns_limit_h_min -25
_diffrn_reflns_limit_k_max 15
_diffrn_reflns_limit_k_min -14
_diffrn_reflns_limit_l_max 27
_diffrn_reflns_limit_l_min -27
_diffrn_reflns_number 65204
_diffrn_reflns_theta_full 30.00
_diffrn_reflns_theta_max 35.15
_diffrn_reflns_theta_min 2.43
_diffrn_source_current 30.0
_diffrn_source_power 1.35
_diffrn_source_voltage 45.0
_diffrn_standards_number 0
_exptl_absorpt_coefficient_mu 5.248
_exptl_absorpt_correction_T_max 0.7469
_exptl_absorpt_correction_T_min 0.4796
_exptl_absorpt_correction_type multi-scan
_exptl_absorpt_process_details
;
 SADABS-2008/1 (Bruker,2008) was used for absorption correction.
 R(int) was 0.1159 before and 0.0619 after correction.
 The Ratio of minimum to maximum transmission is 0.642120765832.
 The \l/2 correction factor is Not present
;
_exptl_crystal_colour colourless
_exptl_crystal_density_diffrn 1.664
_exptl_crystal_density_meas ?
_exptl_crystal_density_method 'not measured'
_exptl_crystal_description wedge
_exptl_crystal_F_000 1360
_exptl_crystal_size_max 0.37
_exptl_crystal_size_mid 0.32
_exptl_crystal_size_min 0.29
_refine_diff_density_max 1.342
_refine_diff_density_min -0.994
_refine_diff_density_rms 0.138
_refine_ls_extinction_method none
_refine_ls_goodness_of_fit_ref 1.039
_refine_ls_hydrogen_treatment constr
_refine_ls_matrix_type full
_refine_ls_number_parameters 325
_refine_ls_number_reflns 10651
_refine_ls_number_restraints 0
_refine_ls_restrained_S_all 1.039
_refine_ls_R_factor_all 0.0397
_refine_ls_R_factor_gt 0.0252
_refine_ls_shift/su_max 0.001
_refine_ls_shift/su_mean 0.000
_refine_ls_structure_factor_coef Fsqd
_refine_ls_weighting_details 'calc w=1/[\s^2^(Fo^2^)+(0.0055P)^2^+2.1568P] where P=(Fo^2^+2Fc^2^)/3'
_refine_ls_weighting_scheme calc
_refine_ls_wR_factor_gt 0.0465
_refine_ls_wR_factor_ref 0.0502
_reflns_number_gt 8691
_reflns_number_total 10651
_reflns_threshold_expression >2sigma(I)
_cod_data_source_file om200630z_si_002.cif
_cod_data_source_block saha
_cod_depositor_comments
;
The following automatic conversions were performed:

'_exptl_crystal_density_meas' value 'not measured' was changed to '?'
- the value is perceived as not measured.

Automatic conversion script
Id: cif_fix_values 3008 2015-01-20 13:52:24Z robertas 
;
_cod_database_code 4065229

loop_
_space_group_symop_id
_space_group_symop_operation_xyz
1 'x, y, z'
2 '-x+1/2, y+1/2, -z+1/2'
3 '-x, -y, -z'
4 'x-1/2, -y-1/2, z-1/2'

loop_
_atom_site_label
_atom_site_type_symbol
_atom_site_fract_x
_atom_site_fract_y
_atom_site_fract_z
_atom_site_U_iso_or_equiv
_atom_site_adp_type
_atom_site_occupancy
_atom_site_symmetry_multiplicity
_atom_site_calc_flag
_atom_site_refinement_flags
Pt1 Pt 0.465295(5) 0.485284(7) 0.199539(4) 0.01427(2) Uani 1 1 d .
P1 P 0.54282(3) 0.64562(5) 0.28365(3) 0.01657(10) Uani 1 1 d .
P2 P 0.38723(3) 0.63770(5) 0.11157(3) 0.01515(10) Uani 1 1 d .
C29 C 0.26237(14) 0.5251(2) -0.01412(13) 0.0214(4) Uani 1 1 d .
H29 H 0.2292 0.5271 0.0210 0.026 Uiso 1 1 calc R
C28 C 0.34318(13) 0.5749(2) 0.01067(12) 0.0160(4) Uani 1 1 d .
C7 C 0.56405(14) 0.8011(2) 0.23247(13) 0.0197(4) Uani 1 1 d .
H7B H 0.5927 0.8705 0.2723 0.024 Uiso 1 1 calc R
H7A H 0.6022 0.7756 0.2014 0.024 Uiso 1 1 calc R
C22 C 0.29636(13) 0.7106(2) 0.13309(12) 0.0181(4) Uani 1 1 d .
C9 C 0.44787(14) 0.7899(2) 0.09942(13) 0.0194(4) Uani 1 1 d .
H9B H 0.4931 0.7597 0.0778 0.023 Uiso 1 1 calc R
H9A H 0.4114 0.8540 0.0609 0.023 Uiso 1 1 calc R
C1 C 0.52074(14) 0.1869(2) 0.29589(13) 0.0224(5) Uani 1 1 d .
H1A H 0.4911 0.0968 0.2883 0.027 Uiso 1 1 calc R
H1B H 0.5306 0.2286 0.3489 0.027 Uiso 1 1 calc R
C16 C 0.64622(14) 0.5888(2) 0.34031(13) 0.0205(4) Uani 1 1 d .
C4 C 0.44114(13) 0.2892(2) 0.15364(12) 0.0170(4) Uani 1 1 d .
C10 C 0.50225(15) 0.7190(2) 0.36030(13) 0.0208(4) Uani 1 1 d .
C5 C 0.36625(14) 0.2049(2) 0.11574(13) 0.0219(4) Uani 1 1 d .
H5A H 0.3125 0.2539 0.0957 0.026 Uiso 1 1 calc R
H5B H 0.3626 0.1109 0.1371 0.026 Uiso 1 1 calc R
C3 C 0.50480(13) 0.2823(2) 0.22714(13) 0.0181(4) Uani 1 1 d .
C8 C 0.48568(14) 0.8675(2) 0.17717(13) 0.0205(4) Uani 1 1 d .
H8A H 0.4430 0.8744 0.2055 0.025 Uiso 1 1 calc R
H8B H 0.4995 0.9631 0.1648 0.025 Uiso 1 1 calc R
C17 C 0.71953(15) 0.6540(2) 0.34001(13) 0.0237(5) Uani 1 1 d .
H17 H 0.7175 0.7364 0.3101 0.028 Uiso 1 1 calc R
C6 C 0.43201(14) 0.2299(2) 0.07383(13) 0.0212(4) Uani 1 1 d .
H6B H 0.4684 0.1512 0.0697 0.025 Uiso 1 1 calc R
H6A H 0.4183 0.2943 0.0284 0.025 Uiso 1 1 calc R
C2 C 0.58602(14) 0.2095(2) 0.25339(14) 0.0228(4) Uani 1 1 d .
H2B H 0.6357 0.2649 0.2805 0.027 Uiso 1 1 calc R
H2A H 0.5962 0.1332 0.2200 0.027 Uiso 1 1 calc R
C30 C 0.22942(15) 0.4723(2) -0.08948(14) 0.0252(5) Uani 1 1 d .
H30 H 0.1739 0.4385 -0.1056 0.030 Uiso 1 1 calc R
C23 C 0.26316(15) 0.8391(2) 0.10438(16) 0.0276(5) Uani 1 1 d .
H23 H 0.2865 0.8900 0.0701 0.033 Uiso 1 1 calc R
C32 C 0.35752(16) 0.5183(2) -0.11747(14) 0.0257(5) Uani 1 1 d .
H32 H 0.3903 0.5169 -0.1531 0.031 Uiso 1 1 calc R
C31 C 0.27712(16) 0.4689(2) -0.14122(14) 0.0267(5) Uani 1 1 d .
H31 H 0.2546 0.4326 -0.1929 0.032 Uiso 1 1 calc R
C19 C 0.79951(19) 0.4802(3) 0.42621(16) 0.0387(7) Uani 1 1 d .
H19 H 0.8518 0.4418 0.4543 0.046 Uiso 1 1 calc R
C27 C 0.25884(15) 0.6360(3) 0.18035(14) 0.0281(5) Uani 1 1 d .
H27 H 0.2794 0.5467 0.1991 0.034 Uiso 1 1 calc R
C33 C 0.39089(14) 0.5701(2) -0.04164(14) 0.0225(4) Uani 1 1 d .
H33 H 0.4467 0.6024 -0.0254 0.027 Uiso 1 1 calc R
C18 C 0.79637(16) 0.6001(3) 0.38318(15) 0.0319(6) Uani 1 1 d .
H18 H 0.8463 0.6459 0.3829 0.038 Uiso 1 1 calc R
C15 C 0.55388(17) 0.7613(3) 0.43325(15) 0.0312(5) Uani 1 1 d .
H15 H 0.6125 0.7518 0.4449 0.037 Uiso 1 1 calc R
C14 C 0.5197(2) 0.8171(3) 0.48872(16) 0.0407(7) Uani 1 1 d .
H14 H 0.5551 0.8451 0.5386 0.049 Uiso 1 1 calc R
C11 C 0.41720(16) 0.7347(3) 0.34485(15) 0.0318(6) Uani 1 1 d .
H11 H 0.3814 0.7051 0.2955 0.038 Uiso 1 1 calc R
C21 C 0.65116(18) 0.4696(2) 0.38600(16) 0.0327(6) Uani 1 1 d .
H21 H 0.6014 0.4246 0.3878 0.039 Uiso 1 1 calc R
C13 C 0.43510(19) 0.8326(3) 0.47253(16) 0.0385(7) Uani 1 1 d .
H13 H 0.4122 0.8708 0.5111 0.046 Uiso 1 1 calc R
C25 C 0.16148(18) 0.8197(3) 0.17403(18) 0.0424(7) Uani 1 1 d .
H25 H 0.1164 0.8581 0.1893 0.051 Uiso 1 1 calc R
C12 C 0.38335(18) 0.7925(3) 0.39992(17) 0.0388(6) Uani 1 1 d .
H12 H 0.3249 0.8045 0.3880 0.047 Uiso 1 1 calc R
C24 C 0.19626(17) 0.8930(3) 0.12561(19) 0.0401(7) Uani 1 1 d .
H24 H 0.1745 0.9814 0.1064 0.048 Uiso 1 1 calc R
C20 C 0.72709(19) 0.4157(3) 0.42869(16) 0.0399(7) Uani 1 1 d .
H20 H 0.7294 0.3345 0.4597 0.048 Uiso 1 1 calc R
C26 C 0.19149(17) 0.6910(3) 0.20048(16) 0.0385(7) Uani 1 1 d .
H26 H 0.1661 0.6391 0.2328 0.046 Uiso 1 1 calc R

loop_
_atom_site_aniso_label
_atom_site_aniso_U_11
_atom_site_aniso_U_22
_atom_site_aniso_U_33
_atom_site_aniso_U_23
_atom_site_aniso_U_13
_atom_site_aniso_U_12
Pt1 0.01574(4) 0.01404(3) 0.01149(4) 0.00002(3) 0.00153(3) -0.00128(3)
P1 0.0184(3) 0.0149(2) 0.0139(3) -0.00071(17) 0.0006(2) -0.00105(18)
P2 0.0158(3) 0.0157(2) 0.0127(2) 0.00051(17) 0.0021(2) -0.00091(18)
C29 0.0210(11) 0.0259(10) 0.0172(10) -0.0027(8) 0.0053(8) -0.0043(8)
C28 0.0159(10) 0.0165(9) 0.0143(10) 0.0015(7) 0.0022(8) 0.0019(7)
C7 0.0189(11) 0.0175(9) 0.0190(11) -0.0005(7) -0.0003(8) -0.0044(7)
C22 0.0165(10) 0.0230(10) 0.0143(10) -0.0042(7) 0.0034(8) -0.0014(7)
C9 0.0190(11) 0.0192(9) 0.0178(10) 0.0029(7) 0.0016(8) -0.0028(7)
C1 0.0281(13) 0.0195(9) 0.0187(11) 0.0023(8) 0.0053(9) 0.0010(8)
C16 0.0242(11) 0.0184(9) 0.0148(10) -0.0032(7) -0.0008(8) 0.0023(8)
C4 0.0181(10) 0.0166(9) 0.0153(10) -0.0009(7) 0.0033(8) -0.0023(7)
C10 0.0269(12) 0.0185(9) 0.0157(10) -0.0026(7) 0.0042(9) -0.0016(8)
C5 0.0209(11) 0.0222(10) 0.0215(11) -0.0029(8) 0.0043(9) -0.0048(8)
C3 0.0189(10) 0.0163(9) 0.0177(10) 0.0005(7) 0.0031(8) -0.0004(7)
C8 0.0219(11) 0.0152(9) 0.0214(11) 0.0010(7) 0.0015(9) -0.0022(7)
C17 0.0230(12) 0.0288(11) 0.0175(11) -0.0029(8) 0.0028(9) 0.0026(8)
C6 0.0259(12) 0.0191(9) 0.0174(11) -0.0025(8) 0.0044(9) -0.0013(8)
C2 0.0216(12) 0.0214(10) 0.0234(12) -0.0004(8) 0.0033(9) 0.0025(8)
C30 0.0213(11) 0.0318(11) 0.0212(11) -0.0050(9) 0.0042(9) -0.0072(9)
C23 0.0225(12) 0.0239(11) 0.0373(14) -0.0027(9) 0.0100(11) 0.0021(8)
C32 0.0269(12) 0.0321(12) 0.0209(11) -0.0046(9) 0.0116(10) -0.0012(9)
C31 0.0294(13) 0.0324(12) 0.0172(11) -0.0074(9) 0.0053(9) -0.0044(9)
C19 0.0354(15) 0.0397(14) 0.0282(14) -0.0104(11) -0.0109(11) 0.0170(11)
C27 0.0214(12) 0.0410(13) 0.0195(12) 0.0034(10) 0.0021(9) -0.0052(10)
C33 0.0188(11) 0.0253(10) 0.0232(11) -0.0023(8) 0.0060(9) -0.0023(8)
C18 0.0238(13) 0.0448(14) 0.0235(13) -0.0065(11) 0.0015(10) 0.0049(10)
C15 0.0288(14) 0.0374(13) 0.0227(12) -0.0076(10) 0.0003(10) 0.0033(10)
C14 0.0476(18) 0.0496(17) 0.0192(13) -0.0119(11) 0.0007(12) 0.0105(13)
C11 0.0245(13) 0.0450(14) 0.0241(13) -0.0102(11) 0.0043(10) -0.0034(10)
C21 0.0374(15) 0.0226(11) 0.0286(13) 0.0001(9) -0.0056(11) -0.0038(10)
C13 0.0466(18) 0.0457(16) 0.0258(14) -0.0044(11) 0.0148(13) 0.0115(13)
C25 0.0241(14) 0.0628(19) 0.0418(17) -0.0254(14) 0.0121(13) 0.0002(12)
C12 0.0295(15) 0.0552(17) 0.0341(16) -0.0079(13) 0.0130(12) 0.0013(12)
C24 0.0274(14) 0.0341(13) 0.059(2) -0.0143(13) 0.0135(14) 0.0062(11)
C20 0.0470(18) 0.0237(12) 0.0320(15) 0.0004(10) -0.0152(12) 0.0030(11)
C26 0.0234(14) 0.073(2) 0.0207(13) -0.0029(13) 0.0089(11) -0.0087(13)

loop_
_atom_type_symbol
_atom_type_description
_atom_type_scat_dispersion_real
_atom_type_scat_dispersion_imag
_atom_type_scat_source
C C 0.0033 0.0016 'International Tables Vol C Tables 4.2.6.8 and 6.1.1.4'
H H 0.0000 0.0000 'International Tables Vol C Tables 4.2.6.8 and 6.1.1.4'
P P 0.1023 0.0942 'International Tables Vol C Tables 4.2.6.8 and 6.1.1.4'
Pt Pt -1.7033 8.3905 'International Tables Vol C Tables 4.2.6.8 and 6.1.1.4'

loop_
_geom_angle_atom_site_label_1
_geom_angle_atom_site_label_2
_geom_angle_atom_site_label_3
_geom_angle
P2 Pt1 P1 96.762(19)
C29 C28 P2 120.37(16)
C29 C28 C33 118.6(2)
C28 P2 Pt1 116.62(6)
C28 P2 C9 103.33(10)
C7 P1 Pt1 112.70(7)
C22 P2 Pt1 117.38(7)
C22 P2 C28 101.95(10)
C22 P2 C9 104.18(10)
C22 C27 C26 120.4(2)
C9 P2 Pt1 111.67(7)
C9 C8 C7 115.14(18)
C1 C3 Pt1 138.06(16)
C16 P1 Pt1 115.50(7)
C16 P1 C7 103.06(10)
C16 P1 C10 102.04(10)
C16 C17 C18 120.8(2)
C4 Pt1 P1 153.53(6)
C4 Pt1 P2 108.44(6)
C4 Pt1 C3 40.44(8)
C4 C5 C6 59.54(14)
C4 C3 Pt1 68.75(11)
C4 C3 C1 133.28(19)
C4 C3 C2 133.3(2)
C4 C6 C5 59.07(14)
C10 P1 Pt1 118.87(8)
C10 P1 C7 102.65(10)
C5 C4 Pt1 136.71(16)
C5 C4 C6 61.40(14)
C3 Pt1 P1 113.70(6)
C3 Pt1 P2 148.74(6)
C3 C1 C2 59.21(14)
C3 C4 Pt1 70.81(11)
C3 C4 C5 134.40(19)
C3 C4 C6 133.7(2)
C3 C2 C1 59.42(14)
C8 C7 P1 113.66(15)
C8 C9 P2 112.55(15)
C17 C16 P1 124.73(17)
C17 C16 C21 118.2(2)
C6 C4 Pt1 133.09(15)
C2 C3 Pt1 136.11(15)
C2 C3 C1 61.37(15)
C30 C29 C28 120.9(2)
C23 C22 P2 122.57(17)
C32 C31 C30 119.7(2)
C32 C33 C28 120.5(2)
C31 C30 C29 120.1(2)
C31 C32 C33 120.2(2)
C19 C18 C17 119.7(3)
C19 C20 C21 119.8(3)
C27 C22 P2 118.92(18)
C27 C22 C23 118.5(2)
C33 C28 P2 120.99(16)
C18 C19 C20 120.2(2)
C15 C10 P1 122.44(19)
C14 C15 C10 119.9(3)
C14 C13 C12 119.8(3)
C11 C10 P1 118.79(17)
C11 C10 C15 118.8(2)
C11 C12 C13 119.6(3)
C21 C16 P1 117.01(19)
C13 C14 C15 120.8(3)
C25 C24 C23 120.3(3)
C25 C26 C27 120.3(3)
C12 C11 C10 121.2(2)
C24 C23 C22 120.3(2)
C24 C25 C26 120.1(3)
C20 C21 C16 121.1(3)

loop_
_geom_bond_atom_site_label_1
_geom_bond_atom_site_label_2
_geom_bond_distance
Pt1 P1 2.2751(5)
Pt1 P2 2.2624(5)
Pt1 C4 2.0500(19)
Pt1 C3 2.077(2)
P1 C7 1.839(2)
P1 C16 1.820(2)
P1 C10 1.830(2)
P2 C28 1.828(2)
P2 C22 1.819(2)
P2 C9 1.833(2)
C29 C28 1.386(3)
C29 C30 1.385(3)
C28 C33 1.392(3)
C7 C8 1.534(3)
C22 C23 1.392(3)
C22 C27 1.387(3)
C9 C8 1.534(3)
C1 C3 1.487(3)
C1 C2 1.516(3)
C16 C17 1.384(3)
C16 C21 1.394(3)
C4 C5 1.484(3)
C4 C3 1.427(3)
C4 C6 1.492(3)
C10 C15 1.392(3)
C10 C11 1.383(3)
C5 C6 1.519(3)
C3 C2 1.484(3)
C17 C18 1.396(3)
C30 C31 1.383(3)
C23 C24 1.386(3)
C32 C31 1.378(3)
C32 C33 1.390(3)
C19 C18 1.377(4)
C19 C20 1.378(4)
C27 C26 1.387(4)
C15 C14 1.384(4)
C14 C13 1.374(4)
C11 C12 1.382(4)
C21 C20 1.382(4)
C13 C12 1.383(4)
C25 C24 1.367(4)
C25 C26 1.369(4)
